data_1514418
loop_
_publ_author_name
'Yu, Yuming'
'Shi, Lijun'
'Yang, Dazhi'
'Gan, Liangbing'

_publ_section_title
;
 Molecular containers with a dynamic orifice: open-cage fullerenes capable
 of encapsulating either H2O or H2 under mild conditions
;
_journal_issue 2
_journal_name_full 'Chemical Science'
_journal_page_first 814
_journal_paper_doi 10.1039/c2sc21760k
_journal_volume 4
_journal_year 2013
_chemical_formula_moiety 'C65 H5 N O5'
_chemical_formula_sum 'C65 H5 N O5'
_chemical_formula_weight 879.70
_chemical_name_systematic
;
?
;
_space_group_IT_number 13
_symmetry_cell_setting monoclinic
_symmetry_space_group_name_Hall '-P 2yc'
_symmetry_space_group_name_H-M 'P 1 2/c 1'
_atom_sites_solution_hydrogens geom
_atom_sites_solution_primary direct
_atom_sites_solution_secondary difmap
_audit_creation_method SHELXL-97
_cell_angle_alpha 90.00
_cell_angle_beta 114.400(3)
_cell_angle_gamma 90.00
_cell_formula_units_Z 4
_cell_length_a 18.742(4)
_cell_length_b 13.442(3)
_cell_length_c 18.553(4)
_cell_measurement_reflns_used 13510
_cell_measurement_temperature 173(2)
_cell_measurement_theta_max 27.48
_cell_measurement_theta_min 1.19
_cell_volume 4256.6(16)
_computing_cell_refinement 'CrystalClear (Rigaku Inc., 2007)'
_computing_data_collection 'CrystalClear (Rigaku Inc., 2007)'
_computing_data_reduction 'CrystalClear (Rigaku Inc., 2007)'
_computing_molecular_graphics 'Olex2 Ver 1.1'
_computing_publication_material 'SHELX97 (Sheldrick, 2008)'
_computing_structure_refinement 'SHELXL-97 (Sheldrick, 2008)'
_computing_structure_solution 'SHELXS-97 (Sheldrick, 2008)'
_diffrn_ambient_temperature 173(2)
_diffrn_measured_fraction_theta_full 0.994
_diffrn_measured_fraction_theta_max 0.994
_diffrn_measurement_device_type 'MM007-HF CCD(Saturn 724+)'
_diffrn_measurement_method '\w scans at fixed \c = 45\%'
_diffrn_radiation_monochromator Confocal
_diffrn_radiation_source 'rotating anode'
_diffrn_radiation_type MoK\a
_diffrn_radiation_wavelength 0.71073
_diffrn_reflns_av_R_equivalents 0.0512
_diffrn_reflns_av_sigmaI/netI 0.0584
_diffrn_reflns_limit_h_max 24
_diffrn_reflns_limit_h_min -24
_diffrn_reflns_limit_k_max 17
_diffrn_reflns_limit_k_min -16
_diffrn_reflns_limit_l_max 23
_diffrn_reflns_limit_l_min -24
_diffrn_reflns_number 30994
_diffrn_reflns_theta_full 27.47
_diffrn_reflns_theta_max 27.47
_diffrn_reflns_theta_min 1.51
_exptl_absorpt_coefficient_mu 0.088
_exptl_absorpt_correction_T_max 0.9922
_exptl_absorpt_correction_T_min 0.9827
_exptl_absorpt_correction_type multi-scan
_exptl_absorpt_process_details 'CrystalClear (Rigaku Inc., 2007)'
_exptl_crystal_colour black
_exptl_crystal_density_diffrn 1.373
_exptl_crystal_density_method 'not measured'
_exptl_crystal_description plate
_exptl_crystal_F_000 1768
_exptl_crystal_size_max 0.20
_exptl_crystal_size_mid 0.20
_exptl_crystal_size_min 0.09
_refine_diff_density_max 0.353
_refine_diff_density_min -0.272
_refine_diff_density_rms 0.075
_refine_ls_extinction_method none
_refine_ls_goodness_of_fit_ref 1.038
_refine_ls_hydrogen_treatment constr
_refine_ls_matrix_type full
_refine_ls_number_parameters 640
_refine_ls_number_reflns 9714
_refine_ls_number_restraints 0
_refine_ls_restrained_S_all 1.038
_refine_ls_R_factor_all 0.0789
_refine_ls_R_factor_gt 0.0621
_refine_ls_shift/su_max 0.000
_refine_ls_shift/su_mean 0.000
_refine_ls_structure_factor_coef Fsqd
_refine_ls_weighting_details 'calc w=1/[\s^2^(Fo^2^)+(0.0793P)^2^+1.5604P] where P=(Fo^2^+2Fc^2^)/3'
_refine_ls_weighting_scheme calc
_refine_ls_wR_factor_gt 0.1519
_refine_ls_wR_factor_ref 0.1607
_reflns_number_gt 7523
_reflns_number_total 9714
_reflns_threshold_expression >2sigma(I)
_cod_data_source_file c2sc21760k.txt
_cod_data_source_block c
_cod_original_sg_symbol_H-M P2/c
_cod_database_code 1514418

loop_
_symmetry_equiv_pos_as_xyz
'x, y, z'
'-x, y, -z+1/2'
'-x, -y, -z'
'x, -y, z-1/2'

loop_
_atom_site_label
_atom_site_type_symbol
_atom_site_fract_x
_atom_site_fract_y
_atom_site_fract_z
_atom_site_U_iso_or_equiv
_atom_site_adp_type
_atom_site_occupancy
_atom_site_symmetry_multiplicity
_atom_site_calc_flag
_atom_site_refinement_flags
O1 O 0.46489(8) 0.39054(11) -0.02807(8) 0.0247(3) Uani 1 1 d .
O2 O 0.52572(8) 0.42538(12) 0.13980(9) 0.0301(4) Uani 1 1 d .
O3 O 0.47740(9) 0.21628(12) 0.15234(9) 0.0324(4) Uani 1 1 d .
O4 O 0.51794(9) 0.25122(11) -0.10808(8) 0.0280(3) Uani 1 1 d .
O5 O 0.51909(9) 0.04847(11) 0.08787(9) 0.0300(3) Uani 1 1 d .
N1 N 0.53939(10) 0.16693(13) 0.00719(10) 0.0227(4) Uani 1 1 d .
C1 C 0.49340(12) 0.21430(15) -0.06389(12) 0.0230(4) Uani 1 1 d .
C2 C 0.41060(12) 0.19977(15) -0.07457(11) 0.0227(4) Uani 1 1 d .
C3 C 0.41111(12) 0.13711(15) -0.01298(12) 0.0226(4) Uani 1 1 d .
C4 C 0.49406(12) 0.11111(15) 0.03694(12) 0.0240(4) Uani 1 1 d .
C5 C 0.33928(12) 0.23680(16) -0.13110(11) 0.0226(4) Uani 1 1 d .
C6 C 0.30771(12) 0.33768(16) -0.16448(10) 0.0226(4) Uani 1 1 d .
C7 C 0.33646(11) 0.42888(15) -0.13079(11) 0.0217(4) Uani 1 1 d .
C8 C 0.40830(11) 0.44405(15) -0.05506(11) 0.0207(4) Uani 1 1 d .
C9 C 0.38759(11) 0.52598(14) -0.01093(12) 0.0222(4) Uani 1 1 d .
C10 C 0.40811(11) 0.52681(15) 0.06909(11) 0.0222(4) Uani 1 1 d .
C11 C 0.46102(12) 0.45216(15) 0.12965(11) 0.0232(4) Uani 1 1 d .
C12 C 0.41140(12) 0.42124(16) 0.17309(11) 0.0235(4) Uani 1 1 d .
C13 C 0.39335(12) 0.32586(16) 0.18684(11) 0.0242(4) Uani 1 1 d .
C14 C 0.41667(12) 0.23184(16) 0.15735(11) 0.0246(4) Uani 1 1 d .
C15 C 0.34318(12) 0.16786(15) 0.12692(11) 0.0222(4) Uani 1 1 d .
C16 C 0.31333(12) 0.11222(14) 0.05765(12) 0.0235(4) Uani 1 1 d .
C17 C 0.34213(12) 0.11106(14) -0.00660(12) 0.0228(4) Uani 1 1 d .
C18 C 0.27417(12) 0.11812(15) -0.07855(12) 0.0242(4) Uani 1 1 d .
C19 C 0.27278(12) 0.17910(15) -0.13943(11) 0.0246(4) Uani 1 1 d .
C20 C 0.20140(12) 0.23045(17) -0.18865(11) 0.0276(5) Uani 1 1 d .
C21 C 0.13279(12) 0.21303(18) -0.17880(12) 0.0289(5) Uani 1 1 d .
C22 C 0.13459(12) 0.14781(16) -0.11558(13) 0.0287(5) Uani 1 1 d .
C23 C 0.08294(12) 0.19027(16) -0.08309(13) 0.0281(5) Uani 1 1 d .
C24 C 0.10355(12) 0.18547(16) -0.00252(13) 0.0278(5) Uani 1 1 d .
C25 C 0.17767(12) 0.14021(16) 0.04939(13) 0.0261(4) Uani 1 1 d .
C26 C 0.22786(12) 0.10082(15) 0.01849(13) 0.0253(4) Uani 1 1 d .
C27 C 0.20409(12) 0.10444(15) -0.06565(12) 0.0256(4) Uani 1 1 d .
C28 C 0.20942(13) 0.19707(16) 0.12102(12) 0.0261(4) Uani 1 1 d .
C29 C 0.15656(12) 0.27682(17) 0.11558(12) 0.0275(5) Uani 1 1 d .
C30 C 0.09111(12) 0.27004(17) 0.03880(13) 0.0275(5) Uani 1 1 d .
C31 C 0.18523(13) 0.36906(17) 0.14823(12) 0.0276(5) Uani 1 1 d .
C32 C 0.15073(13) 0.45968(17) 0.10523(13) 0.0286(5) Uani 1 1 d .
C33 C 0.21355(13) 0.53040(17) 0.11941(13) 0.0291(5) Uani 1 1 d .
C34 C 0.21206(12) 0.59132(15) 0.05895(13) 0.0264(4) Uani 1 1 d .
C35 C 0.14786(12) 0.58519(16) -0.01910(13) 0.0283(5) Uani 1 1 d .
C36 C 0.08754(12) 0.51740(17) -0.03243(13) 0.0301(5) Uani 1 1 d .
C37 C 0.08905(12) 0.45400(17) 0.03073(13) 0.0289(5) Uani 1 1 d .
C38 C 0.05816(11) 0.35711(17) -0.00258(13) 0.0282(5) Uani 1 1 d .
C39 C 0.03759(11) 0.36285(18) -0.08767(12) 0.0280(5) Uani 1 1 d .
C40 C 0.04953(11) 0.28091(17) -0.12644(12) 0.0286(5) Uani 1 1 d .
C41 C 0.08140(12) 0.29462(18) -0.18516(12) 0.0292(5) Uani 1 1 d .
C42 C 0.10007(12) 0.38849(18) -0.20232(12) 0.0294(5) Uani 1 1 d .
C43 C 0.08702(12) 0.47481(18) -0.16192(12) 0.0303(5) Uani 1 1 d .
C44 C 0.05557(12) 0.46150(17) -0.10586(13) 0.0289(5) Uani 1 1 d .
C45 C 0.15011(12) 0.54342(17) -0.14699(13) 0.0284(5) Uani 1 1 d .
C46 C 0.20236(12) 0.50004(17) -0.17783(12) 0.0283(5) Uani 1 1 d .
C47 C 0.17136(12) 0.40558(17) -0.21223(11) 0.0265(5) Uani 1 1 d .
C48 C 0.22228(12) 0.32702(17) -0.20480(11) 0.0261(5) Uani 1 1 d .
C49 C 0.28326(11) 0.50980(16) -0.13608(12) 0.0241(4) Uani 1 1 d .
C50 C 0.31394(12) 0.56666(15) -0.06376(12) 0.0234(4) Uani 1 1 d .
C51 C 0.26354(12) 0.61103(15) -0.03541(14) 0.0276(5) Uani 1 1 d .
C52 C 0.18009(12) 0.59834(16) -0.07748(13) 0.0277(5) Uani 1 1 d .
C53 C 0.28362(13) 0.60754(15) 0.04772(13) 0.0273(5) Uani 1 1 d .
C54 C 0.35317(12) 0.56270(15) 0.09773(12) 0.0254(4) Uani 1 1 d .
C55 C 0.35470(12) 0.49884(16) 0.16137(12) 0.0259(4) Uani 1 1 d .
C56 C 0.28673(13) 0.48269(16) 0.17154(12) 0.0269(5) Uani 1 1 d .
C57 C 0.26880(13) 0.38364(17) 0.18857(11) 0.0272(5) Uani 1 1 d .
C58 C 0.32025(12) 0.30720(16) 0.19190(11) 0.0240(4) Uani 1 1 d .
C59 C 0.29030(12) 0.21256(16) 0.15636(11) 0.0246(4) Uani 1 1 d .
C60 C 0.62348(11) 0.16706(15) 0.04386(12) 0.0231(4) Uani 1 1 d .
C61 C 0.66627(13) 0.13833(16) 0.00260(13) 0.0273(5) Uani 1 1 d .
H61 H 0.6409 0.1183 -0.0512 0.033 Uiso 1 1 calc R
C62 C 0.74756(13) 0.13917(16) 0.04133(14) 0.0290(5) Uani 1 1 d .
H62 H 0.7782 0.1205 0.0136 0.035 Uiso 1 1 calc R
C63 C 0.78416(13) 0.16698(17) 0.11998(14) 0.0329(5) Uani 1 1 d .
H63 H 0.8397 0.1655 0.1466 0.039 Uiso 1 1 calc R
C64 C 0.74001(13) 0.19680(18) 0.15959(13) 0.0319(5) Uani 1 1 d .
H64 H 0.7653 0.2167 0.2134 0.038 Uiso 1 1 calc R
C65 C 0.65941(13) 0.19815(17) 0.12194(12) 0.0295(5) Uani 1 1 d .
H65 H 0.6290 0.2200 0.1491 0.035 Uiso 1 1 calc R

loop_
_atom_site_aniso_label
_atom_site_aniso_U_11
_atom_site_aniso_U_22
_atom_site_aniso_U_33
_atom_site_aniso_U_23
_atom_site_aniso_U_13
_atom_site_aniso_U_12
O1 0.0189(7) 0.0284(8) 0.0260(7) 0.0004(6) 0.0086(6) 0.0000(6)
O2 0.0195(7) 0.0404(9) 0.0280(8) 0.0018(7) 0.0074(6) 0.0035(6)
O3 0.0239(8) 0.0382(9) 0.0349(8) -0.0060(7) 0.0118(7) -0.0006(7)
O4 0.0287(8) 0.0329(8) 0.0264(7) 0.0021(6) 0.0155(7) 0.0025(6)
O5 0.0296(8) 0.0276(8) 0.0328(8) 0.0090(7) 0.0130(7) 0.0072(6)
N1 0.0205(8) 0.0244(9) 0.0238(8) 0.0013(7) 0.0097(7) 0.0032(7)
C1 0.0247(10) 0.0221(10) 0.0231(9) -0.0004(8) 0.0107(8) 0.0049(8)
C2 0.0253(10) 0.0224(10) 0.0212(9) -0.0054(8) 0.0106(8) 0.0003(8)
C3 0.0241(10) 0.0191(9) 0.0248(9) -0.0027(8) 0.0102(8) 0.0016(8)
C4 0.0229(10) 0.0226(10) 0.0272(10) -0.0015(8) 0.0110(9) 0.0027(8)
C5 0.0242(10) 0.0286(11) 0.0151(8) -0.0033(8) 0.0083(8) -0.0014(8)
C6 0.0212(10) 0.0334(11) 0.0115(8) 0.0021(8) 0.0050(7) 0.0000(8)
C7 0.0163(9) 0.0271(10) 0.0204(9) 0.0034(8) 0.0062(8) -0.0004(8)
C8 0.0151(9) 0.0234(10) 0.0235(9) 0.0063(8) 0.0080(8) -0.0006(7)
C9 0.0202(10) 0.0179(9) 0.0285(10) 0.0030(8) 0.0102(8) -0.0030(7)
C10 0.0187(9) 0.0229(10) 0.0240(9) -0.0051(8) 0.0079(8) -0.0063(8)
C11 0.0223(10) 0.0243(10) 0.0187(9) -0.0067(8) 0.0041(8) -0.0034(8)
C12 0.0235(10) 0.0318(11) 0.0147(8) -0.0047(8) 0.0073(8) -0.0031(8)
C13 0.0202(10) 0.0346(12) 0.0137(8) -0.0012(8) 0.0029(8) -0.0008(8)
C14 0.0213(10) 0.0335(11) 0.0162(9) 0.0047(8) 0.0049(8) 0.0036(8)
C15 0.0238(10) 0.0225(10) 0.0191(9) 0.0082(8) 0.0077(8) 0.0038(8)
C16 0.0233(10) 0.0180(10) 0.0297(10) 0.0060(8) 0.0113(9) -0.0016(8)
C17 0.0246(10) 0.0154(9) 0.0276(10) -0.0023(8) 0.0099(9) 0.0005(7)
C18 0.0243(10) 0.0178(10) 0.0302(10) -0.0062(8) 0.0111(9) -0.0049(8)
C19 0.0247(10) 0.0264(11) 0.0197(9) -0.0112(8) 0.0060(8) -0.0029(8)
C20 0.0258(11) 0.0382(12) 0.0154(9) -0.0089(9) 0.0050(8) -0.0058(9)
C21 0.0185(10) 0.0413(13) 0.0203(9) -0.0102(9) 0.0016(8) -0.0068(9)
C22 0.0221(10) 0.0306(11) 0.0301(10) -0.0075(9) 0.0075(9) -0.0116(9)
C23 0.0162(10) 0.0315(12) 0.0326(11) -0.0021(9) 0.0060(9) -0.0092(8)
C24 0.0190(10) 0.0312(12) 0.0340(11) -0.0002(9) 0.0117(9) -0.0088(8)
C25 0.0230(10) 0.0242(10) 0.0325(11) 0.0046(9) 0.0128(9) -0.0069(8)
C26 0.0248(10) 0.0193(10) 0.0316(11) -0.0005(8) 0.0115(9) -0.0056(8)
C27 0.0251(11) 0.0194(10) 0.0305(10) -0.0048(8) 0.0098(9) -0.0066(8)
C28 0.0286(11) 0.0284(11) 0.0244(10) 0.0064(8) 0.0141(9) -0.0001(9)
C29 0.0240(10) 0.0388(12) 0.0262(10) 0.0046(9) 0.0168(9) -0.0011(9)
C30 0.0208(10) 0.0359(12) 0.0308(11) 0.0001(9) 0.0157(9) -0.0037(9)
C31 0.0284(11) 0.0368(12) 0.0225(10) -0.0013(9) 0.0154(9) -0.0017(9)
C32 0.0268(11) 0.0325(12) 0.0327(11) -0.0052(9) 0.0186(9) -0.0002(9)
C33 0.0254(11) 0.0348(12) 0.0299(11) -0.0097(9) 0.0143(9) 0.0020(9)
C34 0.0235(10) 0.0224(10) 0.0349(11) -0.0048(9) 0.0136(9) 0.0041(8)
C35 0.0254(11) 0.0237(11) 0.0375(12) 0.0040(9) 0.0146(10) 0.0064(8)
C36 0.0192(10) 0.0356(12) 0.0354(11) 0.0020(10) 0.0112(9) 0.0088(9)
C37 0.0174(10) 0.0355(12) 0.0367(12) -0.0012(10) 0.0140(9) 0.0051(8)
C38 0.0137(9) 0.0390(12) 0.0343(11) 0.0021(10) 0.0124(9) 0.0014(8)
C39 0.0128(9) 0.0404(13) 0.0276(10) 0.0031(9) 0.0051(8) 0.0006(8)
C40 0.0128(9) 0.0401(13) 0.0264(10) -0.0022(9) 0.0017(8) -0.0058(8)
C41 0.0156(10) 0.0441(13) 0.0198(9) -0.0024(9) -0.0007(8) -0.0046(9)
C42 0.0168(10) 0.0434(13) 0.0194(9) 0.0033(9) -0.0013(8) -0.0010(9)
C43 0.0164(10) 0.0414(13) 0.0265(10) 0.0122(10) 0.0023(8) 0.0084(9)
C44 0.0167(10) 0.0368(12) 0.0308(11) 0.0040(9) 0.0073(9) 0.0054(8)
C45 0.0197(10) 0.0316(12) 0.0305(11) 0.0157(9) 0.0069(9) 0.0098(8)
C46 0.0237(11) 0.0371(12) 0.0205(9) 0.0135(9) 0.0056(8) 0.0016(9)
C47 0.0181(10) 0.0433(13) 0.0129(8) 0.0076(9) 0.0012(7) 0.0017(9)
C48 0.0209(10) 0.0395(12) 0.0132(8) 0.0006(8) 0.0023(8) -0.0028(9)
C49 0.0187(10) 0.0298(11) 0.0230(9) 0.0136(8) 0.0079(8) 0.0024(8)
C50 0.0215(10) 0.0197(10) 0.0281(10) 0.0087(8) 0.0093(8) -0.0006(8)
C51 0.0226(10) 0.0170(10) 0.0419(12) 0.0057(9) 0.0121(9) 0.0014(8)
C52 0.0225(10) 0.0224(10) 0.0372(11) 0.0082(9) 0.0112(9) 0.0067(8)
C53 0.0263(11) 0.0172(10) 0.0393(12) -0.0043(9) 0.0146(10) 0.0002(8)
C54 0.0244(10) 0.0216(10) 0.0286(10) -0.0072(8) 0.0093(9) -0.0034(8)
C55 0.0254(11) 0.0277(11) 0.0223(9) -0.0112(8) 0.0075(8) -0.0029(8)
C56 0.0313(11) 0.0288(11) 0.0231(10) -0.0073(9) 0.0139(9) -0.0004(9)
C57 0.0280(11) 0.0386(13) 0.0169(9) -0.0016(9) 0.0111(8) 0.0013(9)
C58 0.0242(10) 0.0343(12) 0.0135(8) 0.0042(8) 0.0078(8) 0.0001(8)
C59 0.0265(11) 0.0307(11) 0.0161(8) 0.0051(8) 0.0083(8) -0.0018(9)
C60 0.0186(10) 0.0215(10) 0.0290(10) 0.0012(8) 0.0096(8) 0.0030(8)
C61 0.0301(11) 0.0230(10) 0.0301(10) 0.0016(9) 0.0136(9) 0.0036(9)
C62 0.0257(11) 0.0227(10) 0.0426(12) 0.0018(9) 0.0182(10) 0.0038(8)
C63 0.0238(11) 0.0317(12) 0.0377(12) 0.0133(10) 0.0073(10) 0.0035(9)
C64 0.0248(11) 0.0425(13) 0.0226(10) 0.0059(9) 0.0038(9) -0.0019(9)
C65 0.0289(11) 0.0376(12) 0.0235(10) 0.0023(9) 0.0122(9) 0.0015(9)

loop_
_atom_type_symbol
_atom_type_description
_atom_type_scat_dispersion_real
_atom_type_scat_dispersion_imag
_atom_type_scat_source
C C 0.0033 0.0016 'International Tables Vol C Tables 4.2.6.8 and 6.1.1.4'
H H 0.0000 0.0000 'International Tables Vol C Tables 4.2.6.8 and 6.1.1.4'
N N 0.0061 0.0033 'International Tables Vol C Tables 4.2.6.8 and 6.1.1.4'
O O 0.0106 0.0060 'International Tables Vol C Tables 4.2.6.8 and 6.1.1.4'

loop_
_geom_angle_atom_site_label_1
_geom_angle_atom_site_label_2
_geom_angle_atom_site_label_3
_geom_angle
C1 N1 C4 112.14(17)
C1 N1 C60 125.15(17)
C4 N1 C60 122.54(16)
O4 C1 N1 124.93(19)
O4 C1 C2 129.30(18)
N1 C1 C2 105.54(17)
C5 C2 C3 120.00(19)
C5 C2 C1 131.92(19)
C3 C2 C1 108.08(17)
C17 C3 C2 121.44(18)
C17 C3 C4 131.14(19)
C2 C3 C4 107.42(17)
O5 C4 N1 125.26(19)
O5 C4 C3 128.35(19)
N1 C4 C3 106.04(17)
C2 C5 C19 114.12(19)
C2 C5 C6 135.76(18)
C19 C5 C6 105.58(17)
C7 C6 C48 117.20(18)
C7 C6 C5 126.84(17)
C48 C6 C5 106.39(17)
C6 C7 C49 120.42(18)
C6 C7 C8 125.05(18)
C49 C7 C8 106.64(17)
O1 C8 C7 126.95(19)
O1 C8 C9 125.92(18)
C7 C8 C9 105.83(16)
C10 C9 C50 119.88(19)
C10 C9 C8 124.83(18)
C50 C9 C8 107.31(17)
C9 C10 C54 118.96(19)
C9 C10 C11 126.69(18)
C54 C10 C11 107.34(17)
O2 C11 C12 129.33(19)
O2 C11 C10 128.17(19)
C12 C11 C10 102.49(16)
C13 C12 C55 118.70(19)
C13 C12 C11 127.19(19)
C55 C12 C11 107.28(18)
C12 C13 C58 119.33(19)
C12 C13 C14 125.57(19)
C58 C13 C14 107.73(18)
O3 C14 C13 126.9(2)
O3 C14 C15 128.0(2)
C13 C14 C15 104.74(17)
C16 C15 C59 119.77(18)
C16 C15 C14 127.22(18)
C59 C15 C14 106.36(17)
C15 C16 C26 117.00(18)
C15 C16 C17 127.01(18)
C26 C16 C17 106.46(17)
C3 C17 C18 114.10(19)
C3 C17 C16 135.91(18)
C18 C17 C16 105.65(18)
C19 C18 C17 120.91(19)
C19 C18 C27 119.93(19)
C17 C18 C27 111.18(19)
C18 C19 C5 120.89(18)
C18 C19 C20 119.85(19)
C5 C19 C20 110.43(19)
C21 C20 C48 122.0(2)
C21 C20 C19 120.1(2)
C48 C20 C19 107.78(18)
C20 C21 C41 119.1(2)
C20 C21 C22 119.5(2)
C41 C21 C22 108.60(19)
C27 C22 C23 119.6(2)
C27 C22 C21 119.88(19)
C23 C22 C21 107.50(19)
C24 C23 C40 120.1(2)
C24 C23 C22 119.6(2)
C40 C23 C22 107.99(19)
C23 C24 C30 120.2(2)
C23 C24 C25 119.9(2)
C30 C24 C25 107.28(18)
C26 C25 C28 119.51(19)
C26 C25 C24 120.55(19)
C28 C25 C24 107.92(19)
C25 C26 C27 118.40(19)
C25 C26 C16 122.75(19)
C27 C26 C16 108.63(18)
C22 C27 C26 121.9(2)
C22 C27 C18 120.5(2)
C26 C27 C18 106.86(18)
C59 C28 C25 118.01(19)
C59 C28 C29 120.4(2)
C25 C28 C29 108.87(18)
C31 C29 C28 120.4(2)
C31 C29 C30 120.2(2)
C28 C29 C30 107.56(19)
C38 C30 C24 120.0(2)
C38 C30 C29 119.4(2)
C24 C30 C29 108.36(19)
C29 C31 C57 119.3(2)
C29 C31 C32 120.34(19)
C57 C31 C32 108.20(19)
C37 C32 C33 119.7(2)
C37 C32 C31 119.9(2)
C33 C32 C31 107.82(19)
C34 C33 C32 120.0(2)
C34 C33 C56 119.82(19)
C32 C33 C56 107.6(2)
C33 C34 C35 120.5(2)
C33 C34 C53 119.65(19)
C35 C34 C53 107.35(19)
C36 C35 C52 120.3(2)
C36 C35 C34 119.4(2)
C52 C35 C34 107.94(19)
C35 C36 C37 120.1(2)
C35 C36 C44 119.7(2)
C37 C36 C44 108.6(2)
C32 C37 C36 120.4(2)
C32 C37 C38 119.5(2)
C36 C37 C38 108.27(19)
C30 C38 C37 120.59(19)
C30 C38 C39 119.8(2)
C37 C38 C39 106.99(19)
C40 C39 C44 120.5(2)
C40 C39 C38 119.4(2)
C44 C39 C38 108.53(19)
C39 C40 C23 120.37(19)
C39 C40 C41 119.6(2)
C23 C40 C41 107.74(19)
C42 C41 C21 119.5(2)
C42 C41 C40 120.7(2)
C21 C41 C40 108.2(2)
C41 C42 C47 120.8(2)
C41 C42 C43 119.8(2)
C47 C42 C43 107.49(19)
C44 C43 C45 120.3(2)
C44 C43 C42 119.4(2)
C45 C43 C42 108.15(19)
C43 C44 C39 120.1(2)
C43 C44 C36 119.5(2)
C39 C44 C36 107.59(19)
C52 C45 C43 120.4(2)
C52 C45 C46 120.14(19)
C43 C45 C46 107.7(2)
C49 C46 C47 118.6(2)
C49 C46 C45 120.1(2)
C47 C46 C45 108.51(19)
C48 C47 C46 119.56(19)
C48 C47 C42 120.0(2)
C46 C47 C42 108.15(19)
C47 C48 C20 118.4(2)
C47 C48 C6 122.38(19)
C20 C48 C6 108.58(18)
C46 C49 C50 119.39(19)
C46 C49 C7 121.7(2)
C50 C49 C7 109.62(17)
C51 C50 C9 121.24(19)
C51 C50 C49 120.48(19)
C9 C50 C49 109.63(18)
C50 C51 C53 118.47(19)
C50 C51 C52 119.9(2)
C53 C51 C52 108.88(19)
C45 C52 C51 119.90(19)
C45 C52 C35 119.7(2)
C51 C52 C35 107.65(19)
C54 C53 C51 119.46(19)
C54 C53 C34 120.4(2)
C51 C53 C34 108.17(19)
C53 C54 C10 121.5(2)
C53 C54 C55 119.93(19)
C10 C54 C55 109.21(18)
C56 C55 C12 122.1(2)
C56 C55 C54 119.69(19)
C12 C55 C54 108.48(18)
C55 C56 C57 119.2(2)
C55 C56 C33 120.5(2)
C57 C56 C33 108.12(19)
C58 C57 C56 118.2(2)
C58 C57 C31 120.4(2)
C56 C57 C31 108.26(19)
C57 C58 C13 122.1(2)
C57 C58 C59 120.06(19)
C13 C58 C59 109.13(18)
C28 C59 C58 119.36(19)
C28 C59 C15 122.78(19)
C58 C59 C15 110.05(18)
C61 C60 C65 121.61(19)
C61 C60 N1 121.01(18)
C65 C60 N1 117.38(18)
C60 C61 C62 118.5(2)
C60 C61 H61 120.7
C62 C61 H61 120.7
C63 C62 C61 120.5(2)
C63 C62 H62 119.7
C61 C62 H62 119.7
C64 C63 C62 119.8(2)
C64 C63 H63 120.1
C62 C63 H63 120.1
C63 C64 C65 120.6(2)
C63 C64 H64 119.7
C65 C64 H64 119.7
C64 C65 C60 118.9(2)
C64 C65 H65 120.5
C60 C65 H65 120.5

loop_
_geom_bond_atom_site_label_1
_geom_bond_atom_site_label_2
_geom_bond_distance
O1 C8 1.206(2)
O2 C11 1.203(2)
O3 C14 1.198(2)
O4 C1 1.201(2)
O5 C4 1.207(2)
N1 C1 1.396(3)
N1 C4 1.406(3)
N1 C60 1.436(2)
C1 C2 1.494(3)
C2 C5 1.406(3)
C2 C3 1.416(3)
C3 C17 1.391(3)
C3 C4 1.486(3)
C5 C19 1.421(3)
C5 C6 1.507(3)
C6 C7 1.380(3)
C6 C48 1.468(3)
C7 C49 1.451(3)
C7 C8 1.505(3)
C8 C9 1.515(3)
C9 C10 1.371(3)
C9 C50 1.431(3)
C10 C54 1.424(3)
C10 C11 1.527(3)
C11 C12 1.519(3)
C12 C13 1.376(3)
C12 C55 1.440(3)
C13 C58 1.434(3)
C13 C14 1.512(3)
C14 C15 1.521(3)
C15 C16 1.389(3)
C15 C59 1.445(3)
C16 C26 1.468(3)
C16 C17 1.498(3)
C17 C18 1.417(3)
C18 C19 1.387(3)
C18 C27 1.441(3)
C19 C20 1.446(3)
C20 C21 1.391(3)
C20 C48 1.423(3)
C21 C41 1.432(3)
C21 C22 1.454(3)
C22 C27 1.378(3)
C22 C23 1.452(3)
C23 C24 1.382(3)
C23 C40 1.452(3)
C24 C30 1.443(3)
C24 C25 1.457(3)
C25 C26 1.393(3)
C25 C28 1.432(3)
C26 C27 1.436(3)
C28 C59 1.396(3)
C28 C29 1.435(3)
C29 C31 1.387(3)
C29 C30 1.449(3)
C30 C38 1.396(3)
C31 C57 1.443(3)
C31 C32 1.453(3)
C32 C37 1.390(3)
C32 C33 1.450(3)
C33 C34 1.380(3)
C33 C56 1.460(3)
C34 C35 1.453(3)
C34 C53 1.456(3)
C35 C36 1.393(3)
C35 C52 1.452(3)
C36 C37 1.440(3)
C36 C44 1.451(3)
C37 C38 1.455(3)
C38 C39 1.464(3)
C39 C40 1.383(3)
C39 C44 1.442(3)
C40 C41 1.454(3)
C41 C42 1.381(3)
C42 C47 1.440(3)
C42 C43 1.456(3)
C43 C44 1.403(3)
C43 C45 1.433(3)
C45 C52 1.388(3)
C45 C46 1.445(3)
C46 C49 1.395(3)
C46 C47 1.432(3)
C47 C48 1.391(3)
C49 C50 1.442(3)
C50 C51 1.391(3)
C51 C53 1.429(3)
C51 C52 1.441(3)
C53 C54 1.387(3)
C54 C55 1.450(3)
C55 C56 1.380(3)
C56 C57 1.440(3)
C57 C58 1.393(3)
C58 C59 1.436(3)
C60 C61 1.373(3)
C60 C65 1.386(3)
C61 C62 1.390(3)
C61 H61 0.9500
C62 C63 1.383(3)
C62 H62 0.9500
C63 C64 1.374(3)
C63 H63 0.9500
C64 C65 1.378(3)
C64 H64 0.9500
C65 H65 0.9500

loop_
_geom_torsion_atom_site_label_1
_geom_torsion_atom_site_label_2
_geom_torsion_atom_site_label_3
_geom_torsion_atom_site_label_4
_geom_torsion
C4 N1 C1 O4 -166.01(19)
C60 N1 C1 O4 9.2(3)
C4 N1 C1 C2 8.9(2)
C60 N1 C1 C2 -175.90(17)
O4 C1 C2 C5 -11.2(4)
N1 C1 C2 C5 174.2(2)
O4 C1 C2 C3 169.5(2)
N1 C1 C2 C3 -5.1(2)
C5 C2 C3 C17 -0.2(3)
C1 C2 C3 C17 179.15(18)
C5 C2 C3 C4 -179.60(17)
C1 C2 C3 C4 -0.2(2)
C1 N1 C4 O5 164.6(2)
C60 N1 C4 O5 -10.7(3)
C1 N1 C4 C3 -9.1(2)
C60 N1 C4 C3 175.55(17)
C17 C3 C4 O5 12.7(4)
C2 C3 C4 O5 -168.0(2)
C17 C3 C4 N1 -173.9(2)
C2 C3 C4 N1 5.4(2)
C3 C2 C5 C19 -23.0(3)
C1 C2 C5 C19 157.9(2)
C3 C2 C5 C6 128.9(2)
C1 C2 C5 C6 -50.3(4)
C2 C5 C6 C7 -19.6(4)
C19 C5 C6 C7 133.8(2)
C2 C5 C6 C48 -164.3(2)
C19 C5 C6 C48 -10.9(2)
C48 C6 C7 C49 -0.3(3)
C5 C6 C7 C49 -141.6(2)
C48 C6 C7 C8 144.58(19)
C5 C6 C7 C8 3.2(3)
C6 C7 C8 O1 28.5(3)
C49 C7 C8 O1 177.27(19)
C6 C7 C8 C9 -139.0(2)
C49 C7 C8 C9 9.8(2)
O1 C8 C9 C10 -28.4(3)
C7 C8 C9 C10 139.28(19)
O1 C8 C9 C50 -176.86(19)
C7 C8 C9 C50 -9.2(2)
C50 C9 C10 C54 4.0(3)
C8 C9 C10 C54 -140.9(2)
C50 C9 C10 C11 150.80(19)
C8 C9 C10 C11 5.9(3)
C9 C10 C11 O2 51.9(3)
C54 C10 C11 O2 -158.2(2)
C9 C10 C11 C12 -128.2(2)
C54 C10 C11 C12 21.8(2)
O2 C11 C12 C13 -51.7(3)
C10 C11 C12 C13 128.4(2)
O2 C11 C12 C55 158.1(2)
C10 C11 C12 C55 -21.77(19)
C55 C12 C13 C58 -2.2(3)
C11 C12 C13 C58 -149.42(19)
C55 C12 C13 C14 144.01(19)
C11 C12 C13 C14 -3.2(3)
C12 C13 C14 O3 37.7(3)
C58 C13 C14 O3 -172.91(19)
C12 C13 C14 C15 -135.8(2)
C58 C13 C14 C15 13.6(2)
O3 C14 C15 C16 -36.2(3)
C13 C14 C15 C16 137.2(2)
O3 C14 C15 C59 173.0(2)
C13 C14 C15 C59 -13.6(2)
C59 C15 C16 C26 -1.0(3)
C14 C15 C16 C26 -148.3(2)
C59 C15 C16 C17 140.5(2)
C14 C15 C16 C17 -6.8(3)
C2 C3 C17 C18 23.1(3)
C4 C3 C17 C18 -157.7(2)
C2 C3 C17 C16 -129.4(2)
C4 C3 C17 C16 49.9(4)
C15 C16 C17 C3 19.9(4)
C26 C16 C17 C3 164.6(2)
C15 C16 C17 C18 -134.1(2)
C26 C16 C17 C18 10.6(2)
C3 C17 C18 C19 -22.7(3)
C16 C17 C18 C19 137.75(19)
C3 C17 C18 C27 -171.55(17)
C16 C17 C18 C27 -11.1(2)
C17 C18 C19 C5 -0.5(3)
C27 C18 C19 C5 145.7(2)
C17 C18 C19 C20 -144.8(2)
C27 C18 C19 C20 1.3(3)
C2 C5 C19 C18 23.4(3)
C6 C5 C19 C18 -136.62(19)
C2 C5 C19 C20 170.72(17)
C6 C5 C19 C20 10.7(2)
C18 C19 C20 C21 -4.8(3)
C5 C19 C20 C21 -152.48(19)
C18 C19 C20 C48 141.27(19)
C5 C19 C20 C48 -6.5(2)
C48 C20 C21 C41 0.1(3)
C19 C20 C21 C41 141.2(2)
C48 C20 C21 C22 -137.3(2)
C19 C20 C21 C22 3.8(3)
C20 C21 C22 C27 0.5(3)
C41 C21 C22 C27 -140.9(2)
C20 C21 C22 C23 141.7(2)
C41 C21 C22 C23 0.3(2)
C27 C22 C23 C24 -0.9(3)
C21 C22 C23 C24 -142.2(2)
C27 C22 C23 C40 141.5(2)
C21 C22 C23 C40 0.2(2)
C40 C23 C24 C30 0.8(3)
C22 C23 C24 C30 138.6(2)
C40 C23 C24 C25 -136.3(2)
C22 C23 C24 C25 1.5(3)
C23 C24 C25 C26 -0.5(3)
C30 C24 C25 C26 -142.5(2)
C23 C24 C25 C28 141.8(2)
C30 C24 C25 C28 -0.1(2)
C28 C25 C26 C27 -139.2(2)
C24 C25 C26 C27 -1.1(3)
C28 C25 C26 C16 2.0(3)
C24 C25 C26 C16 140.1(2)
C15 C16 C26 C25 -2.2(3)
C17 C16 C26 C25 -150.9(2)
C15 C16 C26 C27 142.26(19)
C17 C16 C26 C27 -6.5(2)
C23 C22 C27 C26 -0.8(3)
C21 C22 C27 C26 135.8(2)
C23 C22 C27 C18 -140.5(2)
C21 C22 C27 C18 -3.9(3)
C25 C26 C27 C22 1.7(3)
C16 C26 C27 C22 -144.5(2)
C25 C26 C27 C18 146.14(19)
C16 C26 C27 C18 -0.1(2)
C19 C18 C27 C22 3.0(3)
C17 C18 C27 C22 152.19(19)
C19 C18 C27 C26 -141.97(19)
C17 C18 C27 C26 7.2(2)
C26 C25 C28 C59 1.4(3)
C24 C25 C28 C59 -141.49(19)
C26 C25 C28 C29 143.3(2)
C24 C25 C28 C29 0.4(2)
C59 C28 C29 C31 -2.6(3)
C25 C28 C29 C31 -143.50(19)
C59 C28 C29 C30 140.27(19)
C25 C28 C29 C30 -0.6(2)
C23 C24 C30 C38 0.0(3)
C25 C24 C30 C38 141.8(2)
C23 C24 C30 C29 -142.1(2)
C25 C24 C30 C29 -0.3(2)
C31 C29 C30 C38 1.2(3)
C28 C29 C30 C38 -141.8(2)
C31 C29 C30 C24 143.5(2)
C28 C29 C30 C24 0.5(2)
C28 C29 C31 C57 -0.7(3)
C30 C29 C31 C57 -139.0(2)
C28 C29 C31 C32 137.3(2)
C30 C29 C31 C32 -1.0(3)
C29 C31 C32 C37 -0.5(3)
C57 C31 C32 C37 141.7(2)
C29 C31 C32 C33 -142.2(2)
C57 C31 C32 C33 -0.1(2)
C37 C32 C33 C34 -0.3(3)
C31 C32 C33 C34 141.5(2)
C37 C32 C33 C56 -142.0(2)
C31 C32 C33 C56 -0.2(2)
C32 C33 C34 C35 0.0(3)
C56 C33 C34 C35 137.1(2)
C32 C33 C34 C53 -137.1(2)
C56 C33 C34 C53 0.0(3)
C33 C34 C35 C36 0.2(3)
C53 C34 C35 C36 141.9(2)
C33 C34 C35 C52 -142.1(2)
C53 C34 C35 C52 -0.4(2)
C52 C35 C36 C37 137.6(2)
C34 C35 C36 C37 -0.1(3)
C52 C35 C36 C44 -1.5(3)
C34 C35 C36 C44 -139.2(2)
C33 C32 C37 C36 0.4(3)
C31 C32 C37 C36 -136.8(2)
C33 C32 C37 C38 139.0(2)
C31 C32 C37 C38 1.7(3)
C35 C36 C37 C32 -0.3(3)
C44 C36 C37 C32 142.9(2)
C35 C36 C37 C38 -142.9(2)
C44 C36 C37 C38 0.2(2)
C24 C30 C38 C37 -137.9(2)
C29 C30 C38 C37 0.1(3)
C24 C30 C38 C39 -1.1(3)
C29 C30 C38 C39 136.9(2)
C32 C37 C38 C30 -1.5(3)
C36 C37 C38 C30 141.5(2)
C32 C37 C38 C39 -143.1(2)
C36 C37 C38 C39 -0.1(2)
C30 C38 C39 C40 1.4(3)
C37 C38 C39 C40 143.4(2)
C30 C38 C39 C44 -142.0(2)
C37 C38 C39 C44 0.0(2)
C44 C39 C40 C23 138.4(2)
C38 C39 C40 C23 -0.6(3)
C44 C39 C40 C41 0.8(3)
C38 C39 C40 C41 -138.2(2)
C24 C23 C40 C39 -0.4(3)
C22 C23 C40 C39 -142.6(2)
C24 C23 C40 C41 141.56(19)
C22 C23 C40 C41 -0.6(2)
C20 C21 C41 C42 1.2(3)
C22 C21 C41 C42 142.72(19)
C20 C21 C41 C40 -142.20(19)
C22 C21 C41 C40 -0.7(2)
C39 C40 C41 C42 0.2(3)
C23 C40 C41 C42 -142.11(19)
C39 C40 C41 C21 143.10(19)
C23 C40 C41 C21 0.8(2)
C21 C41 C42 C47 -1.3(3)
C40 C41 C42 C47 137.5(2)
C21 C41 C42 C43 -139.4(2)
C40 C41 C42 C43 -0.6(3)
C41 C42 C43 C44 0.0(3)
C47 C42 C43 C44 -143.00(19)
C41 C42 C43 C45 142.67(19)
C47 C42 C43 C45 -0.4(2)
C45 C43 C44 C39 -137.1(2)
C42 C43 C44 C39 1.0(3)
C45 C43 C44 C36 -0.2(3)
C42 C43 C44 C36 137.9(2)
C40 C39 C44 C43 -1.4(3)
C38 C39 C44 C43 141.56(19)
C40 C39 C44 C36 -142.81(19)
C38 C39 C44 C36 0.2(2)
C35 C36 C44 C43 1.4(3)
C37 C36 C44 C43 -141.9(2)
C35 C36 C44 C39 143.0(2)
C37 C36 C44 C39 -0.2(2)
C44 C43 C45 C52 -0.8(3)
C42 C43 C45 C52 -143.10(19)
C44 C43 C45 C46 142.2(2)
C42 C43 C45 C46 -0.1(2)
C52 C45 C46 C49 2.6(3)
C43 C45 C46 C49 -140.50(19)
C52 C45 C46 C47 143.65(19)
C43 C45 C46 C47 0.5(2)
C49 C46 C47 C48 -1.4(3)
C45 C46 C47 C48 -143.07(19)
C49 C46 C47 C42 140.94(19)
C45 C46 C47 C42 -0.7(2)
C41 C42 C47 C48 0.2(3)
C43 C42 C47 C48 142.79(19)
C41 C42 C47 C46 -141.92(19)
C43 C42 C47 C46 0.7(2)
C46 C47 C48 C20 138.9(2)
C42 C47 C48 C20 1.0(3)
C46 C47 C48 C6 -1.7(3)
C42 C47 C48 C6 -139.6(2)
C21 C20 C48 C47 -1.2(3)
C19 C20 C48 C47 -146.37(18)
C21 C20 C48 C6 144.39(19)
C19 C20 C48 C6 -0.8(2)
C7 C6 C48 C47 2.5(3)
C5 C6 C48 C47 151.14(18)
C7 C6 C48 C20 -141.41(19)
C5 C6 C48 C20 7.2(2)
C47 C46 C49 C50 -139.6(2)
C45 C46 C49 C50 -2.4(3)
C47 C46 C49 C7 3.7(3)
C45 C46 C49 C7 140.9(2)
C6 C7 C49 C46 -2.9(3)
C8 C7 C49 C46 -153.37(18)
C6 C7 C49 C50 143.55(18)
C8 C7 C49 C50 -7.0(2)
C10 C9 C50 C51 2.6(3)
C8 C9 C50 C51 152.95(18)
C10 C9 C50 C49 -145.18(19)
C8 C9 C50 C49 5.2(2)
C46 C49 C50 C51 0.4(3)
C7 C49 C50 C51 -146.93(19)
C46 C49 C50 C9 148.45(19)
C7 C49 C50 C9 1.1(2)
C9 C50 C51 C53 -5.4(3)
C49 C50 C51 C53 138.9(2)
C9 C50 C51 C52 -142.9(2)
C49 C50 C51 C52 1.4(3)
C43 C45 C52 C51 137.7(2)
C46 C45 C52 C51 -0.8(3)
C43 C45 C52 C35 0.8(3)
C46 C45 C52 C35 -137.7(2)
C50 C51 C52 C45 -1.2(3)
C53 C51 C52 C45 -142.3(2)
C50 C51 C52 C35 140.3(2)
C53 C51 C52 C35 -0.9(2)
C36 C35 C52 C45 0.4(3)
C34 C35 C52 C45 142.35(19)
C36 C35 C52 C51 -141.1(2)
C34 C35 C52 C51 0.8(2)
C50 C51 C53 C54 1.6(3)
C52 C51 C53 C54 143.4(2)
C50 C51 C53 C34 -141.17(19)
C52 C51 C53 C34 0.6(2)
C33 C34 C53 C54 -0.5(3)
C35 C34 C53 C54 -142.5(2)
C33 C34 C53 C51 142.0(2)
C35 C34 C53 C51 -0.1(2)
C51 C53 C54 C10 5.0(3)
C34 C53 C54 C10 143.2(2)
C51 C53 C54 C55 -137.9(2)
C34 C53 C54 C55 0.3(3)
C9 C10 C54 C53 -7.8(3)
C11 C10 C54 C53 -160.47(19)
C9 C10 C54 C55 138.58(19)
C11 C10 C54 C55 -14.1(2)
C13 C12 C55 C56 6.8(3)
C11 C12 C55 C56 159.95(18)
C13 C12 C55 C54 -138.83(18)
C11 C12 C55 C54 14.3(2)
C53 C54 C55 C56 0.3(3)
C10 C54 C55 C56 -146.68(19)
C53 C54 C55 C12 146.89(19)
C10 C54 C55 C12 -0.1(2)
C12 C55 C56 C57 -4.8(3)
C54 C55 C56 C57 137.2(2)
C12 C55 C56 C33 -142.8(2)
C54 C55 C56 C33 -0.8(3)
C34 C33 C56 C55 0.7(3)
C32 C33 C56 C55 142.5(2)
C34 C33 C56 C57 -141.4(2)
C32 C33 C56 C57 0.4(2)
C55 C56 C57 C58 -1.8(3)
C33 C56 C57 C58 140.90(19)
C55 C56 C57 C31 -143.11(19)
C33 C56 C57 C31 -0.4(2)
C29 C31 C57 C58 2.6(3)
C32 C31 C57 C58 -140.0(2)
C29 C31 C57 C56 142.9(2)
C32 C31 C57 C56 0.3(2)
C56 C57 C58 C13 6.3(3)
C31 C57 C58 C13 142.9(2)
C56 C57 C58 C59 -137.7(2)
C31 C57 C58 C59 -1.1(3)
C12 C13 C58 C57 -4.3(3)
C14 C13 C58 C57 -155.99(18)
C12 C13 C58 C59 143.12(18)
C14 C13 C58 C59 -8.5(2)
C25 C28 C59 C58 141.52(19)
C29 C28 C59 C58 4.1(3)
C25 C28 C59 C15 -4.6(3)
C29 C28 C59 C15 -142.0(2)
C57 C58 C59 C28 -2.2(3)
C13 C58 C59 C28 -150.42(18)
C57 C58 C59 C15 147.85(18)
C13 C58 C59 C15 -0.4(2)
C16 C15 C59 C28 4.4(3)
C14 C15 C59 C28 157.83(19)
C16 C15 C59 C58 -144.41(18)
C14 C15 C59 C58 9.0(2)
C1 N1 C60 C61 -53.2(3)
C4 N1 C60 C61 121.6(2)
C1 N1 C60 C65 126.2(2)
C4 N1 C60 C65 -59.0(3)
C65 C60 C61 C62 1.2(3)
N1 C60 C61 C62 -179.48(18)
C60 C61 C62 C63 0.9(3)
C61 C62 C63 C64 -1.9(3)
C62 C63 C64 C65 0.8(3)
C63 C64 C65 C60 1.3(3)
C61 C60 C65 C64 -2.3(3)
N1 C60 C65 C64 178.37(19)

loop_
_platon_squeeze_void_nr
_platon_squeeze_void_average_x
_platon_squeeze_void_average_y
_platon_squeeze_void_average_z
_platon_squeeze_void_volume
_platon_squeeze_void_count_electrons
_platon_squeeze_void_content
1 0.006 0.000 -0.005 1138 374 ' '
2 0.254 0.352 -0.007 26 3 ' '
3 0.746 0.352 0.507 26 4 ' '
4 0.746 0.648 0.007 26 4 ' '
5 0.254 0.648 0.493 26 2 ' '
